data_4321928
loop_
_publ_author_name
'Bodo M\"uller'
'Astrid Schneider'
'Markus Tesmer'
'Heinrich Vahrenkamp'

_publ_section_title
;
 Alcohol and Aldehyde Adducts of Zinc Thiolates: Structural Modeling of
 Alcoholdehydrogenase
;
_journal_name_full 'Inorganic Chemistry'
_journal_page_first 1900
_journal_page_last 1907
_journal_paper_doi 10.1021/ic981227m
_journal_volume 38
_journal_year 1999
_chemical_compound_source 'Tetrahydrofurane/Dichloromethane/Petrolether 60/70'
_chemical_formula_sum 'C19 H7 F10 N O S2 Zn'
_chemical_formula_weight 584.75
_chemical_name_common (6-Methyl-pyridine-2-carbaldehyde)zinc-bis(pentafluorothiophenolate)
_space_group_IT_number 29
_symmetry_cell_setting orthorhombic
_symmetry_space_group_name_Hall 'P 2c -2ac'
_symmetry_space_group_name_H-M 'P c a 21'
_atom_sites_solution_hydrogens geom
_atom_sites_solution_primary heavy
_atom_sites_solution_secondary difmap
_audit_creation_method SHELXL-97
_cell_angle_alpha 90.00(5)
_cell_angle_beta 90.00(5)
_cell_angle_gamma 90.00(4)
_cell_formula_units_Z 4
_cell_length_a 12.763(8)
_cell_length_b 14.058(7)
_cell_length_c 11.602(8)
_cell_measurement_reflns_used 25
_cell_measurement_temperature 293(2)
_cell_measurement_theta_max 16.30
_cell_measurement_theta_min 9.53
_cell_volume 2082(2)
_computing_cell_refinement 'EXPRESS (Nonius)'
_computing_data_collection 'EXPRESS (Nonius)'
_computing_data_reduction 'CADFOR/CADSEX (Keller, 1991)'
_computing_molecular_graphics 'XP 4.32/5.03 (SHELXTL, Siemens, 1990/1994)'
_computing_publication_material 'SHELXL-97 (Sheldrick, 1997)'
_computing_structure_refinement 'SHELXL-97 (Sheldrick, 1997)'
_computing_structure_solution 'XS 5.03 (SHELXTL, Siemens, 1994)'
_diffrn_ambient_temperature 293(2)
_diffrn_measured_fraction_theta_full 0.989
_diffrn_measured_fraction_theta_max 0.989
_diffrn_measurement_device_type Nonius-Turbo-CAD4
_diffrn_measurement_method Omega-2Theta
_diffrn_radiation_monochromator graphite
_diffrn_radiation_source 'fine-focus sealed tube'
_diffrn_radiation_type MoK\a
_diffrn_radiation_wavelength 0.71073
_diffrn_reflns_av_R_equivalents 0.0963
_diffrn_reflns_av_sigmaI/netI 0.0965
_diffrn_reflns_limit_h_max 13
_diffrn_reflns_limit_h_min -13
_diffrn_reflns_limit_k_max 14
_diffrn_reflns_limit_k_min 0
_diffrn_reflns_limit_l_max 11
_diffrn_reflns_limit_l_min -11
_diffrn_reflns_number 4456
_diffrn_reflns_theta_full 21.25
_diffrn_reflns_theta_max 21.25
_diffrn_reflns_theta_min 4.12
_diffrn_standards_interval_count 'OCR, 2 measured every 200 refl.'
_diffrn_standards_interval_time 'ICR, 2 measured every 1800 s'
_diffrn_standards_number 2
_exptl_absorpt_coefficient_mu 1.482
_exptl_absorpt_correction_T_max 0.991
_exptl_absorpt_correction_T_min 0.914
_exptl_absorpt_correction_type empirical
_exptl_crystal_colour Colourless
_exptl_crystal_density_diffrn 1.866
_exptl_crystal_density_method 'not measured'
_exptl_crystal_description 'Transparent blocks'
_exptl_crystal_F_000 1152
_exptl_crystal_size_max 0.30
_exptl_crystal_size_mid 0.10
_exptl_crystal_size_min 0.10
_refine_diff_density_max 0.783
_refine_diff_density_min -0.318
_refine_diff_density_rms 0.087
_refine_ls_abs_structure_details 'Flack H D (1983), Acta Cryst. A39, 876-881'
_refine_ls_abs_structure_Flack 0.41(6)
_refine_ls_extinction_method none
_refine_ls_goodness_of_fit_ref 1.089
_refine_ls_hydrogen_treatment 'riding model'
_refine_ls_matrix_type full
_refine_ls_number_parameters 296
_refine_ls_number_reflns 2298
_refine_ls_number_restraints 1
_refine_ls_restrained_S_all 1.088
_refine_ls_R_factor_all 0.1723
_refine_ls_R_factor_gt 0.0649
_refine_ls_shift/su_max 0.000
_refine_ls_shift/su_mean 0.000
_refine_ls_structure_factor_coef Fsqd
_refine_ls_weighting_details 'w=1/[\s^2^(Fo^2^)+(0.0870P)^2^+2.7929P] where P=(Fo^2^+2Fc^2^)/3'
_refine_ls_weighting_scheme calc
_refine_ls_wR_factor_gt 0.1461
_refine_ls_wR_factor_ref 0.1940
_reflns_number_gt 1148
_reflns_number_total 2298
_reflns_threshold_expression >2sigma(I)
_cod_data_source_file ic981227m_6.cif
_cod_data_source_block m69[comp.no.10]
_cod_depositor_comments
;
The following automatic conversions were performed:

'_geom_bond_publ_flag' value 'Y' changed to 'y' according to the
built-in table from CIF Core dictionary named 'cif_core.dic' version
2.4.1 from 2010-06-29 (37 times).

'_geom_angle_publ_flag' value 'Y'
changed to 'y' according to the built-in table from CIF Core
dictionary named 'cif_core.dic' version 2.4.1 from 2010-06-29 (58
times).

'_geom_torsion_publ_flag' value 'Y' changed to 'y' according
to the built-in table from CIF Core dictionary named 'cif_core.dic'
version 2.4.1 from 2010-06-29 (84 times).

Automatic conversion script
Id: cif_fix_values 1673 2011-04-08 12:14:43Z adriana 

The following automatic conversions were performed:

'_symmetry_cell_setting' tag value 'othorhombic' was replaced with
'orthorhombic' value as specified in the replacement file
'/home/robertas/cod-tools/perl-scripts/inputs/replacement_values.lst'.

Automatic conversion script
Id: cif_fix_values 3143 2015-03-26 13:38:13Z robertas 

The following automatic conversions were performed:

'_refine_ls_weighting_scheme' value 'calc
w=1/[\s^2^(Fo^2^)+(0.0870P)^2^+2.7929P] where P=(Fo^2^+2Fc^2^)/3' was
changed to 'calc'. New tag '_refine_ls_weighting_details' was
created. The value of the new tag was set to
'w=1/[\s^2^(Fo^2^)+(0.0870P)^2^+2.7929P] where P=(Fo^2^+2Fc^2^)/3'.

Automatic conversion script
Id: cif_fix_values 3143 2015-03-26 13:38:13Z robertas 

The following automatic conversions were performed:

'_atom_sites_solution_primary' value 'heavy-atom method' was changed
to 'heavy'.

Automatic conversion script
Id: cif_fix_values 6452 2018-10-05 10:23:21Z andrius 
;
_cod_database_code 4321928

loop_
_symmetry_equiv_pos_as_xyz
'x, y, z'
'-x, -y, z+1/2'
'x+1/2, -y, z'
'-x+1/2, y, z+1/2'

loop_
_atom_site_label
_atom_site_type_symbol
_atom_site_fract_x
_atom_site_fract_y
_atom_site_fract_z
_atom_site_U_iso_or_equiv
_atom_site_adp_type
_atom_site_occupancy
_atom_site_calc_flag
_atom_site_refinement_flags
_atom_site_disorder_assembly
_atom_site_disorder_group
Zn1 Zn 0.0038(2) 0.95056(12) 0.3752(4) 0.0904(9) Uani 1 d . . .
S1 S -0.0243(5) 0.8751(4) 0.5440(5) 0.089(2) Uani 1 d . . .
S2 S 0.0769(5) 0.8815(4) 0.2198(6) 0.0862(18) Uani 1 d . . .
N1 N 0.0226(15) 1.0961(11) 0.3936(17) 0.066(5) Uani 1 d . . .
O1 O -0.1411(12) 1.0181(12) 0.3042(14) 0.101(5) Uani 1 d . . .
C1 C 0.0410(14) 0.7664(14) 0.5231(17) 0.050(5) Uani 1 d . . .
C2 C -0.0141(19) 0.684(2) 0.530(2) 0.086(7) Uani 1 d . . .
C3 C 0.021(2) 0.591(3) 0.517(2) 0.096(6) Uani 1 d . . .
C4 C 0.120(3) 0.584(2) 0.514(2) 0.092(8) Uani 1 d . . .
C5 C 0.185(2) 0.661(3) 0.507(2) 0.096(6) Uani 1 d . . .
C6 C 0.1449(17) 0.756(2) 0.514(2) 0.069(6) Uani 1 d . . .
C7 C 0.0233(19) 0.7629(15) 0.2296(18) 0.068(7) Uani 1 d . . .
C8 C 0.0920(14) 0.6846(16) 0.2361(17) 0.053(4) Uani 1 d . . .
C9 C 0.0494(19) 0.5943(14) 0.2418(18) 0.061(6) Uani 1 d . . .
C10 C -0.0514(16) 0.5754(17) 0.2487(17) 0.053(4) Uani 1 d . . .
C11 C -0.1157(18) 0.654(2) 0.246(2) 0.096(8) Uani 1 d . . .
C12 C -0.081(2) 0.7483(13) 0.240(2) 0.071(7) Uani 1 d . . .
C13 C -0.043(3) 1.1617(17) 0.337(2) 0.123(13) Uani 1 d . . .
C14 C -0.044(2) 1.2469(13) 0.335(3) 0.110(11) Uani 1 d . . .
H14 H -0.0988 1.2809 0.3014 0.132 Uiso 1 calc R . .
C15 C 0.040(3) 1.2902(19) 0.385(3) 0.128(13) Uani 1 d . . .
H15 H 0.0451 1.3562 0.3837 0.154 Uiso 1 calc R . .
C16 C 0.118(3) 1.2376(19) 0.436(2) 0.109(9) Uani 1 d . . .
H16 H 0.1743 1.2693 0.4698 0.131 Uiso 1 calc R . .
C17 C 0.1150(19) 1.1291(16) 0.441(2) 0.068(7) Uani 1 d . . .
C18 C -0.125(2) 1.102(2) 0.296(2) 0.097(10) Uani 1 d . . .
H18 H -0.1761 1.1340 0.2536 0.116 Uiso 1 calc R . .
C19 C 0.1944(15) 1.070(2) 0.490(3) 0.140(13) Uani 1 d . . .
H19A H 0.1621 1.0175 0.5301 0.210 Uiso 1 calc R . .
H19B H 0.2353 1.1063 0.5440 0.210 Uiso 1 calc R . .
H19C H 0.2390 1.0460 0.4305 0.210 Uiso 1 calc R . .
F1 F -0.1197(11) 0.6833(10) 0.5375(10) 0.100(4) Uani 1 d . . .
F2 F -0.0440(16) 0.5148(10) 0.5146(14) 0.142(7) Uani 1 d . . .
F3 F 0.1736(15) 0.4989(11) 0.5016(14) 0.140(6) Uani 1 d . . .
F4 F 0.2923(12) 0.6557(8) 0.4906(11) 0.111(5) Uani 1 d . . .
F5 F 0.2061(9) 0.8275(10) 0.5106(11) 0.097(4) Uani 1 d . . .
F6 F 0.1976(9) 0.6977(9) 0.2312(10) 0.097(4) Uani 1 d . . .
F7 F 0.1251(12) 0.5233(10) 0.2446(12) 0.122(5) Uani 1 d . . .
F8 F -0.0827(16) 0.4868(8) 0.2543(12) 0.146(7) Uani 1 d . . .
F9 F -0.2196(10) 0.6423(10) 0.2524(13) 0.116(5) Uani 1 d . . .
F10 F -0.1498(10) 0.8178(9) 0.2426(12) 0.100(4) Uani 1 d . . .

loop_
_atom_site_aniso_label
_atom_site_aniso_U_11
_atom_site_aniso_U_22
_atom_site_aniso_U_33
_atom_site_aniso_U_23
_atom_site_aniso_U_13
_atom_site_aniso_U_12
Zn1 0.139(2) 0.0499(10) 0.0824(13) 0.0017(18) 0.0089(18) 0.0010(16)
S1 0.125(5) 0.066(4) 0.076(4) 0.015(3) 0.012(4) 0.023(4)
S2 0.100(4) 0.084(4) 0.074(4) 0.000(3) -0.004(4) 0.004(4)
N1 0.074(13) 0.073(10) 0.052(12) 0.016(10) 0.036(10) -0.005(10)
O1 0.097(12) 0.104(12) 0.102(11) 0.016(10) 0.006(9) 0.012(10)
C1 0.040(12) 0.070(15) 0.039(12) 0.014(12) -0.001(10) -0.006(10)
C2 0.047(15) 0.13(2) 0.084(18) 0.033(16) 0.002(15) -0.017(17)
C3 0.068(16) 0.17(2) 0.049(11) -0.006(13) -0.022(10) 0.015(14)
C4 0.12(3) 0.11(2) 0.043(14) -0.004(15) -0.013(17) 0.015(17)
C5 0.068(16) 0.17(2) 0.049(11) -0.006(13) -0.022(10) 0.015(14)
C6 0.050(14) 0.092(17) 0.065(14) 0.020(14) -0.031(13) -0.013(14)
C7 0.098(18) 0.080(18) 0.027(11) -0.007(12) 0.004(13) 0.000(13)
C8 0.024(8) 0.092(14) 0.042(9) -0.005(8) -0.011(7) 0.018(8)
C9 0.086(15) 0.046(12) 0.052(13) -0.020(10) 0.011(13) 0.049(12)
C10 0.024(8) 0.092(14) 0.042(9) -0.005(8) -0.011(7) 0.018(8)
C11 0.052(15) 0.16(3) 0.070(17) -0.006(18) -0.020(14) -0.013(17)
C12 0.12(2) 0.009(9) 0.079(17) -0.003(11) -0.002(18) 0.013(14)
C13 0.26(4) 0.045(14) 0.07(2) -0.020(13) 0.08(2) -0.06(2)
C14 0.16(3) 0.023(14) 0.14(3) -0.029(14) 0.03(2) -0.017(14)
C15 0.22(4) 0.08(2) 0.09(2) -0.01(2) 0.00(2) 0.03(2)
C16 0.17(3) 0.068(16) 0.086(19) -0.047(14) 0.027(19) -0.025(18)
C17 0.045(13) 0.077(16) 0.080(16) -0.010(12) 0.034(12) -0.019(13)
C18 0.13(2) 0.067(18) 0.09(2) 0.048(15) 0.037(16) 0.059(19)
C19 0.028(12) 0.25(4) 0.14(3) -0.05(3) -0.007(14) -0.007(17)
F1 0.113(12) 0.120(11) 0.067(10) 0.032(7) -0.006(8) -0.030(9)
F2 0.27(2) 0.066(9) 0.096(11) 0.018(9) 0.002(14) -0.055(11)
F3 0.246(19) 0.096(10) 0.078(9) 0.000(9) 0.002(12) 0.057(11)
F4 0.148(13) 0.103(10) 0.081(9) 0.001(8) -0.010(9) 0.057(9)
F5 0.086(9) 0.100(9) 0.105(10) -0.006(8) -0.026(8) -0.002(7)
F6 0.104(10) 0.113(9) 0.074(8) -0.014(8) -0.005(8) 0.040(8)
F7 0.148(11) 0.133(12) 0.087(11) -0.010(9) -0.019(9) 0.057(10)
F8 0.31(2) 0.036(7) 0.093(11) -0.006(7) -0.039(13) -0.029(10)
F9 0.128(12) 0.129(12) 0.090(10) -0.033(9) -0.001(9) -0.043(9)
F10 0.108(9) 0.075(9) 0.116(11) 0.005(8) -0.024(9) 0.006(8)

loop_
_atom_type_symbol
_atom_type_description
_atom_type_scat_dispersion_real
_atom_type_scat_dispersion_imag
_atom_type_scat_source
C C 0.0033 0.0016 'International Tables Vol C Tables 4.2.6.8 and 6.1.1.4'
H H 0.0000 0.0000 'International Tables Vol C Tables 4.2.6.8 and 6.1.1.4'
N N 0.0061 0.0033 'International Tables Vol C Tables 4.2.6.8 and 6.1.1.4'
O O 0.0106 0.0060 'International Tables Vol C Tables 4.2.6.8 and 6.1.1.4'
Zn Zn 0.2839 1.4301 'International Tables Vol C Tables 4.2.6.8 and 6.1.1.4'
F F 0.0171 0.0103 'International Tables Vol C Tables 4.2.6.8 and 6.1.1.4'
S S 0.1246 0.1234 'International Tables Vol C Tables 4.2.6.8 and 6.1.1.4'

loop_
_geom_angle_atom_site_label_1
_geom_angle_atom_site_label_2
_geom_angle_atom_site_label_3
_geom_angle
_geom_angle_site_symmetry_1
_geom_angle_site_symmetry_3
_geom_angle_publ_flag
N1 Zn1 O1 73.4(7) . . y
N1 Zn1 S2 117.4(5) . . y
O1 Zn1 S2 103.4(5) . . y
N1 Zn1 S1 113.2(6) . . y
O1 Zn1 S1 112.8(5) . . y
S2 Zn1 S1 123.9(2) . . y
C1 S1 Zn1 102.3(7) . . y
C7 S2 Zn1 101.0(7) . . y
C17 N1 C13 118(2) . . y
C17 N1 Zn1 118.1(15) . . y
C13 N1 Zn1 122.2(15) . . y
C18 O1 Zn1 107.9(17) . . y
C6 C1 C2 115(2) . . y
C6 C1 S1 125.4(17) . . y
C2 C1 S1 119.2(18) . . y
F1 C2 C3 109(2) . . y
F1 C2 C1 122(2) . . y
C3 C2 C1 129(3) . . y
C4 C3 F2 123(4) . . y
C4 C3 C2 113(3) . . y
F2 C3 C2 124(3) . . y
C3 C4 C5 124(3) . . y
C3 C4 F3 123(3) . . y
C5 C4 F3 112(3) . . y
C4 C5 F4 125(3) . . y
C4 C5 C6 121(2) . . y
F4 C5 C6 114(3) . . y
F5 C6 C1 121(2) . . y
F5 C6 C5 121(2) . . y
C1 C6 C5 118(2) . . y
C12 C7 C8 119(2) . . y
C12 C7 S2 121.3(16) . . y
C8 C7 S2 119.2(17) . . y
F6 C8 C7 121(2) . . y
F6 C8 C9 121.0(18) . . y
C7 C8 C9 118.4(17) . . y
C10 C9 C8 124.9(18) . . y
C10 C9 F7 122(2) . . y
C8 C9 F7 112.8(19) . . y
C9 C10 F8 120(2) . . y
C9 C10 C11 115(2) . . y
F8 C10 C11 125(2) . . y
F9 C11 C10 120(3) . . y
F9 C11 C12 115(3) . . y
C10 C11 C12 125(2) . . y
F10 C12 C7 123.2(19) . . y
F10 C12 C11 119(2) . . y
C7 C12 C11 117(2) . . y
C14 C13 N1 133(3) . . y
C14 C13 C18 124(4) . . y
N1 C13 C18 101.9(18) . . y
C13 C14 C15 115(3) . . y
C14 C15 C16 121(2) . . y
C15 C16 C17 122(3) . . y
N1 C17 C19 125(2) . . y
N1 C17 C16 110(2) . . y
C19 C17 C16 125(2) . . y
O1 C18 C13 132(3) . . y

loop_
_geom_bond_atom_site_label_1
_geom_bond_atom_site_label_2
_geom_bond_distance
_geom_bond_site_symmetry_2
_geom_bond_publ_flag
Zn1 N1 2.071(15) . y
Zn1 O1 2.236(16) . y
Zn1 S2 2.250(8) . y
Zn1 S1 2.256(7) . y
S1 C1 1.76(2) . y
S2 C7 1.81(2) . y
N1 C17 1.38(3) . y
N1 C13 1.40(3) . y
O1 C18 1.20(3) . y
C1 C6 1.34(2) . y
C1 C2 1.36(3) . y
C2 F1 1.35(2) . y
C2 C3 1.39(4) . y
C3 C4 1.28(3) . y
C3 F2 1.35(4) . y
C4 C5 1.36(3) . y
C4 F3 1.39(3) . y
C5 F4 1.38(2) . y
C5 C6 1.43(3) . y
C6 F5 1.28(2) . y
C7 C12 1.35(3) . y
C7 C8 1.41(2) . y
C8 F6 1.362(17) . y
C8 C9 1.38(3) . y
C9 C10 1.32(2) . y
C9 F7 1.39(2) . y
C10 F8 1.31(2) . y
C10 C11 1.37(3) . y
C11 F9 1.34(2) . y
C11 C12 1.41(3) . y
C12 F10 1.32(2) . y
C13 C14 1.20(3) . y
C13 C18 1.43(4) . y
C14 C15 1.37(4) . y
C15 C16 1.38(4) . y
C16 C17 1.53(3) . y
C17 C19 1.43(3) . y

loop_
_geom_torsion_atom_site_label_1
_geom_torsion_atom_site_label_2
_geom_torsion_atom_site_label_3
_geom_torsion_atom_site_label_4
_geom_torsion
_geom_torsion_site_symmetry_1
_geom_torsion_site_symmetry_2
_geom_torsion_site_symmetry_3
_geom_torsion_site_symmetry_4
_geom_torsion_publ_flag
N1 Zn1 S1 C1 -144.8(9) . . . . y
O1 Zn1 S1 C1 134.2(8) . . . . y
S2 Zn1 S1 C1 8.4(8) . . . . y
N1 Zn1 S2 C7 -171.5(11) . . . . y
O1 Zn1 S2 C7 -93.4(9) . . . . y
S1 Zn1 S2 C7 36.4(8) . . . . y
O1 Zn1 N1 C17 -178.9(16) . . . . y
S2 Zn1 N1 C17 -82.2(16) . . . . y
S1 Zn1 N1 C17 72.9(15) . . . . y
O1 Zn1 N1 C13 -13.5(16) . . . . y
S2 Zn1 N1 C13 83.3(16) . . . . y
S1 Zn1 N1 C13 -121.7(16) . . . . y
N1 Zn1 O1 C18 11.6(16) . . . . y
S2 Zn1 O1 C18 -103.4(16) . . . . y
S1 Zn1 O1 C18 120.3(16) . . . . y
Zn1 S1 C1 C6 68(2) . . . . y
Zn1 S1 C1 C2 -120.2(16) . . . . y
C6 C1 C2 F1 -179.3(19) . . . . y
S1 C1 C2 F1 9(3) . . . . y
C6 C1 C2 C3 -7(3) . . . . y
S1 C1 C2 C3 -179(2) . . . . y
F1 C2 C3 C4 -177(2) . . . . y
C1 C2 C3 C4 10(4) . . . . y
F1 C2 C3 F2 0(3) . . . . y
C1 C2 C3 F2 -173(2) . . . . y
F2 C3 C4 C5 174(2) . . . . y
C2 C3 C4 C5 -9(4) . . . . y
F2 C3 C4 F3 4(4) . . . . y
C2 C3 C4 F3 -179(2) . . . . y
C3 C4 C5 F4 -172(2) . . . . y
F3 C4 C5 F4 -1(3) . . . . y
C3 C4 C5 C6 7(4) . . . . y
F3 C4 C5 C6 178(2) . . . . y
C2 C1 C6 F5 -178(2) . . . . y
S1 C1 C6 F5 -6(3) . . . . y
C2 C1 C6 C5 3(3) . . . . y
S1 C1 C6 C5 175.0(17) . . . . y
C4 C5 C6 F5 178(2) . . . . y
F4 C5 C6 F5 -3(3) . . . . y
C4 C5 C6 C1 -3(3) . . . . y
F4 C5 C6 C1 176.0(19) . . . . y
Zn1 S2 C7 C12 52(2) . . . . y
Zn1 S2 C7 C8 -122.4(16) . . . . y
C12 C7 C8 F6 -177.1(19) . . . . y
S2 C7 C8 F6 -2(3) . . . . y
C12 C7 C8 C9 6(3) . . . . y
S2 C7 C8 C9 -179.0(15) . . . . y
F6 C8 C9 C10 179(2) . . . . y
C7 C8 C9 C10 -4(3) . . . . y
F6 C8 C9 F7 2(3) . . . . y
C7 C8 C9 F7 178.3(17) . . . . y
C8 C9 C10 F8 -179.6(19) . . . . y
F7 C9 C10 F8 -3(3) . . . . y
C8 C9 C10 C11 2(3) . . . . y
F7 C9 C10 C11 179.0(17) . . . . y
C9 C10 C11 F9 179.8(19) . . . . y
F8 C10 C11 F9 1(3) . . . . y
C9 C10 C11 C12 -1(4) . . . . y
F8 C10 C11 C12 -180(2) . . . . y
C8 C7 C12 F10 175(2) . . . . y
S2 C7 C12 F10 0(3) . . . . y
C8 C7 C12 C11 -5(3) . . . . y
S2 C7 C12 C11 179.8(18) . . . . y
F9 C11 C12 F10 2(3) . . . . y
C10 C11 C12 F10 -177(2) . . . . y
F9 C11 C12 C7 -178(2) . . . . y
C10 C11 C12 C7 3(4) . . . . y
C17 N1 C13 C14 -13(4) . . . . y
Zn1 N1 C13 C14 -179(2) . . . . y
C17 N1 C13 C18 177.1(19) . . . . y
Zn1 N1 C13 C18 12(2) . . . . y
N1 C13 C14 C15 9(4) . . . . y
C18 C13 C14 C15 177(3) . . . . y
C13 C14 C15 C16 -2(5) . . . . y
C14 C15 C16 C17 0(5) . . . . y
C13 N1 C17 C19 -173(2) . . . . y
Zn1 N1 C17 C19 -7(3) . . . . y
C13 N1 C17 C16 8(3) . . . . y
Zn1 N1 C17 C16 174.5(13) . . . . y
C15 C16 C17 N1 -4(3) . . . . y
C15 C16 C17 C19 178(3) . . . . y
Zn1 O1 C18 C13 -11(3) . . . . y
C14 C13 C18 O1 -170(3) . . . . y
N1 C13 C18 O1 1(4) . . . . y
